data_1513429
loop_
_publ_author_name
'Zhao, Peng'
'Yan, Xiaoyu'
'Yin, Hang'
'Xi, Chanjuan'

_publ_section_title
;
 Alkyltriflate-Triggered Annulation of Arylisothiocyanates and Alkynes
 Leading to Multiply Substituted Quinolines through Domino Electrophilic
 Activation.
;
_journal_issue 4
_journal_name_full 'Organic letters'
_journal_page_first 1120
_journal_page_last 1123
_journal_paper_doi 10.1021/ol500221u
_journal_volume 16
_journal_year 2014
_chemical_formula_sum 'C24 H17 N S'
_chemical_formula_weight 351.45
_chemical_name_systematic
;
 ?
;
_space_group_IT_number 2
_symmetry_cell_setting triclinic
_symmetry_space_group_name_Hall '-P 1'
_symmetry_space_group_name_H-M 'P -1'
_atom_sites_solution_hydrogens geom
_atom_sites_solution_primary direct
_atom_sites_solution_secondary difmap
_audit_creation_method SHELXL-97
_cell_angle_alpha 116.66(3)
_cell_angle_beta 100.49(3)
_cell_angle_gamma 100.58(3)
_cell_formula_units_Z 6
_cell_length_a 9.953(2)
_cell_length_b 18.073(4)
_cell_length_c 18.081(4)
_cell_measurement_temperature 173(2)
_cell_measurement_theta_max 27.51
_cell_measurement_theta_min 2.18
_cell_volume 2724.7(15)
_computing_cell_refinement 'CrystalClear (Rigaku Inc., 2007)'
_computing_data_collection 'CrystalClear (Rigaku Inc., 2007)'
_computing_data_reduction 'CrystalClear (Rigaku Inc., 2007)'
_computing_molecular_graphics 'XP in Siemens SHELXTL (Sheldrick, 1994)'
_computing_publication_material 'SHELX97 (Sheldrick, 1997)'
_computing_structure_refinement 'SHELXL-97 (Sheldrick, 1997)'
_computing_structure_solution 'SHELXS-97 (Sheldrick, 1990)'
_diffrn_ambient_temperature 173(2)
_diffrn_measured_fraction_theta_full 91.20
_diffrn_measured_fraction_theta_max 27.48
_diffrn_measurement_device_type 'MM007-HF CCD(Saturn 724+)'
_diffrn_measurement_method '\w scans at fixed \c = 45\%'
_diffrn_radiation_monochromator graphite
_diffrn_radiation_source 'fine-focus sealed tube'
_diffrn_radiation_type MoK\a
_diffrn_radiation_wavelength 0.71073
_diffrn_reflns_av_R_equivalents 0.0310
_diffrn_reflns_av_sigmaI/netI 0.0430
_diffrn_reflns_limit_h_max 12
_diffrn_reflns_limit_h_min -11
_diffrn_reflns_limit_k_max 23
_diffrn_reflns_limit_k_min -23
_diffrn_reflns_limit_l_max 22
_diffrn_reflns_limit_l_min -23
_diffrn_reflns_number 18050
_diffrn_reflns_theta_full 27.48
_diffrn_reflns_theta_max 27.51
_diffrn_reflns_theta_min 2.18
_diffrn_standards_decay_% none
_diffrn_standards_interval_count none
_diffrn_standards_interval_time none
_diffrn_standards_number none
_exptl_absorpt_coefficient_mu 0.185
_exptl_absorpt_correction_T_max 1.0000
_exptl_absorpt_correction_T_min 0.7525
_exptl_absorpt_correction_type empirical
_exptl_absorpt_process_details 'SADABS (Sheldrick, 1996)'
_exptl_crystal_colour Colorless
_exptl_crystal_density_diffrn 1.285
_exptl_crystal_density_method 'not measured'
_exptl_crystal_description Plate
_exptl_crystal_F_000 1104
_exptl_crystal_size_max 0.547
_exptl_crystal_size_mid 0.286
_exptl_crystal_size_min 0.245
_platon_squeeze_details ' ?'
_refine_diff_density_max 0.379
_refine_diff_density_min -0.395
_refine_diff_density_rms 0.061
_refine_ls_extinction_method none
_refine_ls_goodness_of_fit_ref 1.038
_refine_ls_hydrogen_treatment constr
_refine_ls_matrix_type full
_refine_ls_number_parameters 703
_refine_ls_number_reflns 11370
_refine_ls_number_restraints 0
_refine_ls_restrained_S_all 1.038
_refine_ls_R_factor_gt 0.0502
_refine_ls_shift/su_max 0.001
_refine_ls_shift/su_mean 0.000
_refine_ls_structure_factor_coef Fsqd
_refine_ls_weighting_details 'calc w=1/[\s^2^(Fo^2^)+(0.0547P)^2^+2.0710P] where P=(Fo^2^+2Fc^2^)/3'
_refine_ls_weighting_scheme calc
_refine_ls_wR_factor_gt 0.1213
_refine_ls_wR_factor_ref 0.1249
_reflns_number_gt 10327
_reflns_number_total 11370
_reflns_threshold_expression >2sigma(I)
_cod_data_source_file ol500221u_si_004.cif
_cod_data_source_block b
_cod_depositor_comments
;
The following automatic conversions were performed:

'_symmetry_cell_setting' value 'Triclinic' changed to 'triclinic'
according to
/usr/data/users/saulius/automatic-downloads/current/ACS/lib/dictionaries/cif_core.dic
dictionary named 'cif_core.dic' version 2.4.2 from 2011-04-26.

Automatic conversion script
Id: cif_fix_values 2281 2013-09-26 08:29:07Z andrius 
;
_cod_original_cell_volume 2724.4(9)
_cod_original_sg_symbol_H-M P-1
_cod_database_code 1513429
_refine_ls_r_factor_ref 0.0549

loop_
_symmetry_equiv_pos_as_xyz
'x, y, z'
'-x, -y, -z'

loop_
_atom_site_label
_atom_site_type_symbol
_atom_site_fract_x
_atom_site_fract_y
_atom_site_fract_z
_atom_site_U_iso_or_equiv
_atom_site_adp_type
_atom_site_occupancy
_atom_site_symmetry_multiplicity
_atom_site_calc_flag
_atom_site_refinement_flags
S1 S 0.67061(5) 0.97695(3) 0.29904(3) 0.02170(11) Uani 1 1 d .
C13 C 0.80691(18) 0.91812(10) 0.57222(11) 0.0163(3) Uani 1 1 d .
C9 C 0.71259(18) 1.02229(11) 0.54496(11) 0.0174(4) Uani 1 1 d .
N1 N 0.63011(16) 1.09124(10) 0.43845(10) 0.0197(3) Uani 1 1 d .
C6 C 0.61705(18) 1.12728(11) 0.52093(12) 0.0186(4) Uani 1 1 d .
C1 C 0.65123(18) 1.09287(11) 0.57530(12) 0.0182(4) Uani 1 1 d .
C2 C 0.62479(18) 1.13028(11) 0.65644(11) 0.0167(3) Uani 1 1 d .
H2A H 0.6493 1.1087 0.6946 0.020 Uiso 1 1 calc R
C12 C 0.84648(18) 0.88910(11) 0.49329(11) 0.0171(3) Uani 1 1 d .
C8 C 0.74212(18) 0.99238(11) 0.46511(11) 0.0169(3) Uani 1 1 d .
C14 C 0.74640(18) 0.98378(11) 0.59627(11) 0.0173(3) Uani 1 1 d .
H14A H 0.7258 1.0048 0.6501 0.021 Uiso 1 1 calc R
C18 C 0.91478(19) 0.82326(11) 0.46685(12) 0.0196(4) Uani 1 1 d .
H18A H 0.9240 0.7927 0.4977 0.024 Uiso 1 1 calc R
C3 C 0.5647(2) 1.19695(12) 0.68186(12) 0.0222(4) Uani 1 1 d .
H3A H 0.5455 1.2198 0.7361 0.027 Uiso 1 1 calc R
C7 C 0.68524(18) 1.02725(11) 0.41184(12) 0.0185(4) Uani 1 1 d .
C11 C 0.82100(18) 0.92924(11) 0.44187(11) 0.0171(3) Uani 1 1 d .
C4 C 0.5319(2) 1.23086(12) 0.62720(13) 0.0227(4) Uani 1 1 d .
H4A H 0.4908 1.2771 0.6447 0.027 Uiso 1 1 calc R
C16 C 0.9545(2) 0.84752(12) 0.35202(12) 0.0211(4) Uani 1 1 d .
H16A H 0.9959 0.8358 0.3061 0.025 Uiso 1 1 calc R
C20 C 0.97331(19) 0.88186(11) 0.66490(12) 0.0191(4) Uani 1 1 d .
H20A H 1.0483 0.8968 0.6436 0.023 Uiso 1 1 calc R
C24 C 0.7271(2) 0.86019(11) 0.66392(11) 0.0190(4) Uani 1 1 d .
H24A H 0.6331 0.8607 0.6422 0.023 Uiso 1 1 calc R
C5 C 0.5588(2) 1.19776(12) 0.54848(13) 0.0223(4) Uani 1 1 d .
H5A H 0.5383 1.2221 0.5124 0.027 Uiso 1 1 calc R
C15 C 0.88208(19) 0.90824(11) 0.37298(12) 0.0196(4) Uani 1 1 d .
H15A H 0.8727 0.9370 0.3403 0.023 Uiso 1 1 calc R
C17 C 0.9678(2) 0.80291(11) 0.39752(12) 0.0211(4) Uani 1 1 d .
H17A H 1.0134 0.7587 0.3807 0.025 Uiso 1 1 calc R
C21 C 1.0010(2) 0.85818(11) 0.72813(12) 0.0223(4) Uani 1 1 d .
H21A H 1.0949 0.8576 0.7501 0.027 Uiso 1 1 calc R
C23 C 0.7551(2) 0.83599(11) 0.72655(12) 0.0223(4) Uani 1 1 d .
H23A H 0.6801 0.8197 0.7472 0.027 Uiso 1 1 calc R
C22 C 0.8924(2) 0.83541(11) 0.75934(12) 0.0236(4) Uani 1 1 d .
H22A H 0.9116 0.8196 0.8028 0.028 Uiso 1 1 calc R
C19 C 0.83608(19) 0.88382(10) 0.63241(11) 0.0176(4) Uani 1 1 d .
C10 C 0.5729(2) 1.03698(16) 0.26584(14) 0.0330(5) Uani 1 1 d .
H10A H 0.5577 1.0155 0.2037 0.050 Uiso 1 1 calc R
H10B H 0.6278 1.0987 0.2988 0.050 Uiso 1 1 calc R
H10C H 0.4799 1.0293 0.2770 0.050 Uiso 1 1 calc R
S2 S 0.62854(5) 0.29900(3) 0.32207(3) 0.02178(11) Uani 1 1 d .
C13A C 0.76518(19) 0.57215(11) 0.65392(11) 0.0164(3) Uani 1 1 d .
N2 N 0.80845(17) 0.43838(10) 0.34730(10) 0.0193(3) Uani 1 1 d .
C9A C 0.83236(18) 0.54497(11) 0.52268(11) 0.0170(3) Uani 1 1 d .
C1A C 0.92446(19) 0.57541(11) 0.48264(12) 0.0180(4) Uani 1 1 d .
C12A C 0.64658(18) 0.49323(11) 0.60424(11) 0.0167(3) Uani 1 1 d .
C18A C 0.55225(19) 0.46684(11) 0.64343(12) 0.0190(4) Uani 1 1 d .
H18B H 0.5740 0.4976 0.7048 0.023 Uiso 1 1 calc R
C7A C 0.72662(19) 0.41179(11) 0.38464(11) 0.0182(4) Uani 1 1 d .
C6A C 0.9044(2) 0.52100(11) 0.39358(12) 0.0191(4) Uani 1 1 d .
C8A C 0.72298(18) 0.46503(11) 0.47267(11) 0.0162(3) Uani 1 1 d .
C2A C 1.03152(18) 0.65656(11) 0.52619(11) 0.0163(3) Uani 1 1 d .
H2AA H 1.0447 0.6948 0.5858 0.020 Uiso 1 1 calc R
C11A C 0.62092(18) 0.44199(11) 0.51256(11) 0.0166(3) Uani 1 1 d .
C24A C 0.9369(2) 0.66395(11) 0.80390(12) 0.0192(4) Uani 1 1 d .
H24B H 1.0093 0.6422 0.7817 0.023 Uiso 1 1 calc R
C20A C 0.6914(2) 0.66482(11) 0.78305(12) 0.0195(4) Uani 1 1 d .
H20B H 0.5952 0.6436 0.7469 0.023 Uiso 1 1 calc R
C4A C 1.0949(2) 0.62735(12) 0.39642(13) 0.0233(4) Uani 1 1 d .
H4AA H 1.1531 0.6450 0.3675 0.028 Uiso 1 1 calc R
C3A C 1.1172(2) 0.68189(12) 0.48506(13) 0.0226(4) Uani 1 1 d .
H3AA H 1.1909 0.7359 0.5164 0.027 Uiso 1 1 calc R
C14A C 0.84992(19) 0.59636(11) 0.61263(11) 0.0172(3) Uani 1 1 d .
H14B H 0.9243 0.6501 0.6454 0.021 Uiso 1 1 calc R
C16A C 0.3973(2) 0.35198(11) 0.50438(12) 0.0212(4) Uani 1 1 d .
H16B H 0.3101 0.3061 0.4702 0.025 Uiso 1 1 calc R
C17A C 0.4296(2) 0.39759(11) 0.59486(12) 0.0216(4) Uani 1 1 d .
H17B H 0.3673 0.3808 0.6224 0.026 Uiso 1 1 calc R
C15A C 0.49071(19) 0.37303(11) 0.46479(12) 0.0194(4) Uani 1 1 d .
H15B H 0.4675 0.3404 0.4034 0.023 Uiso 1 1 calc R
C21A C 0.7272(2) 0.72818(12) 0.87009(12) 0.0229(4) Uani 1 1 d .
H21B H 0.6554 0.7502 0.8928 0.027 Uiso 1 1 calc R
C5A C 0.9895(2) 0.54835(12) 0.35066(12) 0.0218(4) Uani 1 1 d .
H5AA H 0.9740 0.5123 0.2903 0.026 Uiso 1 1 calc R
C22A C 0.8668(2) 0.75930(12) 0.92381(12) 0.0243(4) Uani 1 1 d .
H22B H 0.8907 0.8027 0.9830 0.029 Uiso 1 1 calc R
C19A C 0.79576(19) 0.63233(11) 0.74867(11) 0.0174(4) Uani 1 1 d .
C23A C 0.9713(2) 0.72678(11) 0.89083(12) 0.0226(4) Uani 1 1 d .
H23B H 1.0667 0.7474 0.9277 0.027 Uiso 1 1 calc R
C10A C 0.6927(2) 0.26600(13) 0.22915(14) 0.0335(5) Uani 1 1 d .
H10D H 0.6457 0.2039 0.1885 0.050 Uiso 1 1 calc R
H10E H 0.7966 0.2769 0.2477 0.050 Uiso 1 1 calc R
H10F H 0.6707 0.2992 0.2005 0.050 Uiso 1 1 calc R
S3 S 0.69358(5) 0.32206(3) 0.02303(3) 0.02189(11) Uani 1 1 d .
N3 N 0.53881(16) 0.34717(9) -0.09111(10) 0.0198(3) Uani 1 1 d .
C13B C 0.88879(19) 0.65391(11) 0.08187(11) 0.0162(3) Uani 1 1 d .
C9B C 0.69048(18) 0.52263(11) -0.02237(11) 0.0164(3) Uani 1 1 d .
C7B C 0.65818(19) 0.38437(11) -0.02727(12) 0.0183(3) Uani 1 1 d .
C8B C 0.74971(18) 0.47294(11) 0.00780(11) 0.0162(3) Uani 1 1 d .
C24B C 0.8673(2) 0.80360(11) 0.13978(11) 0.0194(4) Uani 1 1 d .
H24C H 0.7726 0.7814 0.1392 0.023 Uiso 1 1 calc R
C12B C 0.95772(19) 0.60427(11) 0.11097(11) 0.0164(3) Uani 1 1 d .
C4B C 0.3015(2) 0.39636(13) -0.23078(12) 0.0230(4) Uani 1 1 d .
H4BA H 0.2144 0.3675 -0.2771 0.028 Uiso 1 1 calc R
C2B C 0.49439(18) 0.52611(11) -0.13050(11) 0.0155(3) Uani 1 1 d .
H2BA H 0.5406 0.5858 -0.1092 0.019 Uiso 1 1 calc R
C6B C 0.48954(19) 0.39352(11) -0.12742(11) 0.0182(4) Uani 1 1 d .
C18B C 1.09140(19) 0.64363(11) 0.17672(11) 0.0188(4) Uani 1 1 d .
H18C H 1.1308 0.7051 0.2073 0.023 Uiso 1 1 calc R
C1B C 0.55801(19) 0.48261(11) -0.09286(11) 0.0178(3) Uani 1 1 d .
C14B C 0.76265(19) 0.61263(11) 0.01624(11) 0.0173(3) Uani 1 1 d .
H14C H 0.7211 0.6456 -0.0046 0.021 Uiso 1 1 calc R
C11B C 0.89189(18) 0.51251(11) 0.07076(11) 0.0162(3) Uani 1 1 d .
C16B C 1.1072(2) 0.50435(12) 0.15223(12) 0.0206(4) Uani 1 1 d .
H16C H 1.1605 0.4700 0.1635 0.025 Uiso 1 1 calc R
C20B C 1.0918(2) 0.78314(11) 0.11819(11) 0.0193(4) Uani 1 1 d .
H20C H 1.1518 0.7469 0.1033 0.023 Uiso 1 1 calc R
C23B C 0.9197(2) 0.89077(11) 0.16399(12) 0.0224(4) Uani 1 1 d .
H23C H 0.8610 0.9277 0.1803 0.027 Uiso 1 1 calc R
C17B C 1.1653(2) 0.59488(12) 0.19716(12) 0.0210(4) Uani 1 1 d .
H17C H 1.2549 0.6223 0.2414 0.025 Uiso 1 1 calc R
C3B C 0.3678(2) 0.48504(12) -0.19697(12) 0.0221(4) Uani 1 1 d .
H3BA H 0.3256 0.5164 -0.2198 0.027 Uiso 1 1 calc R
C15B C 0.97380(19) 0.46478(11) 0.09193(12) 0.0186(4) Uani 1 1 d .
H15C H 0.9354 0.4034 0.0636 0.022 Uiso 1 1 calc R
C5B C 0.3612(2) 0.35064(12) -0.19752(12) 0.0222(4) Uani 1 1 d .
H5BA H 0.3163 0.2903 -0.2216 0.027 Uiso 1 1 calc R
C22B C 1.0573(2) 0.92383(11) 0.16437(12) 0.0233(4) Uani 1 1 d .
H22C H 1.0925 0.9831 0.1802 0.028 Uiso 1 1 calc R
C21B C 1.1430(2) 0.87010(12) 0.14164(12) 0.0224(4) Uani 1 1 d .
H21C H 1.2374 0.8926 0.1420 0.027 Uiso 1 1 calc R
C10B C 0.5359(2) 0.22890(13) -0.03715(16) 0.0334(5) Uani 1 1 d .
H10G H 0.5417 0.1881 -0.0157 0.050 Uiso 1 1 calc R
H10H H 0.5296 0.2003 -0.0988 0.050 Uiso 1 1 calc R
H10I H 0.4506 0.2476 -0.0296 0.050 Uiso 1 1 calc R
C19B C 0.95258(19) 0.74864(11) 0.11636(11) 0.0178(4) Uani 1 1 d .

loop_
_atom_site_aniso_label
_atom_site_aniso_U_11
_atom_site_aniso_U_22
_atom_site_aniso_U_33
_atom_site_aniso_U_23
_atom_site_aniso_U_13
_atom_site_aniso_U_12
S1 0.0217(2) 0.0278(2) 0.0178(2) 0.01386(19) 0.00538(18) 0.00638(18)
C13 0.0143(7) 0.0145(7) 0.0168(8) 0.0076(6) 0.0021(7) 0.0000(6)
C9 0.0135(7) 0.0164(7) 0.0176(8) 0.0084(7) 0.0005(7) -0.0013(6)
N1 0.0193(7) 0.0188(7) 0.0206(8) 0.0118(6) 0.0033(6) 0.0026(6)
C6 0.0149(8) 0.0164(8) 0.0196(9) 0.0091(7) -0.0007(7) -0.0005(6)
C1 0.0150(8) 0.0153(7) 0.0198(9) 0.0089(7) 0.0002(7) -0.0008(6)
C2 0.0156(8) 0.0158(7) 0.0147(8) 0.0060(6) 0.0018(7) 0.0027(6)
C12 0.0171(8) 0.0148(7) 0.0157(8) 0.0072(6) 0.0021(7) 0.0006(6)
C8 0.0130(7) 0.0166(7) 0.0172(8) 0.0089(7) 0.0004(6) -0.0013(6)
C14 0.0170(8) 0.0166(7) 0.0163(8) 0.0083(7) 0.0036(7) 0.0021(6)
C18 0.0211(8) 0.0173(8) 0.0181(8) 0.0090(7) 0.0019(7) 0.0043(7)
C3 0.0210(9) 0.0197(8) 0.0204(9) 0.0071(7) 0.0043(7) 0.0037(7)
C7 0.0154(8) 0.0207(8) 0.0185(8) 0.0120(7) 0.0027(7) -0.0001(7)
C11 0.0144(8) 0.0164(7) 0.0158(8) 0.0079(7) 0.0003(6) -0.0009(6)
C4 0.0209(9) 0.0175(8) 0.0236(9) 0.0071(7) 0.0035(8) 0.0048(7)
C16 0.0208(9) 0.0229(8) 0.0141(8) 0.0072(7) 0.0030(7) 0.0025(7)
C20 0.0212(8) 0.0161(8) 0.0177(8) 0.0076(7) 0.0048(7) 0.0038(7)
C24 0.0210(8) 0.0141(7) 0.0164(8) 0.0061(7) 0.0025(7) 0.0004(7)
C5 0.0220(9) 0.0189(8) 0.0240(9) 0.0122(7) 0.0017(7) 0.0028(7)
C15 0.0186(8) 0.0211(8) 0.0166(8) 0.0104(7) 0.0017(7) 0.0015(7)
C17 0.0215(9) 0.0189(8) 0.0183(9) 0.0064(7) 0.0040(7) 0.0057(7)
C21 0.0264(9) 0.0184(8) 0.0193(9) 0.0091(7) 0.0012(7) 0.0072(7)
C23 0.0292(10) 0.0156(8) 0.0176(8) 0.0078(7) 0.0059(8) -0.0006(7)
C22 0.0356(11) 0.0156(8) 0.0182(9) 0.0100(7) 0.0041(8) 0.0046(7)
C19 0.0228(9) 0.0129(7) 0.0135(8) 0.0058(6) 0.0028(7) 0.0025(6)
C10 0.0376(12) 0.0476(12) 0.0242(10) 0.0241(10) 0.0082(9) 0.0199(10)
S2 0.0208(2) 0.0173(2) 0.0186(2) 0.00420(17) 0.00295(18) 0.00255(17)
C13A 0.0188(8) 0.0155(7) 0.0140(8) 0.0074(6) 0.0025(7) 0.0052(7)
N2 0.0217(7) 0.0200(7) 0.0160(7) 0.0085(6) 0.0054(6) 0.0075(6)
C9A 0.0180(8) 0.0170(8) 0.0169(8) 0.0091(7) 0.0035(7) 0.0074(7)
C1A 0.0190(8) 0.0198(8) 0.0192(9) 0.0119(7) 0.0058(7) 0.0086(7)
C12A 0.0174(8) 0.0157(7) 0.0166(8) 0.0083(7) 0.0036(7) 0.0050(7)
C18A 0.0231(9) 0.0171(8) 0.0173(8) 0.0086(7) 0.0067(7) 0.0063(7)
C7A 0.0170(8) 0.0179(8) 0.0158(8) 0.0069(7) 0.0006(7) 0.0050(7)
C6A 0.0219(9) 0.0188(8) 0.0183(8) 0.0099(7) 0.0051(7) 0.0087(7)
C8A 0.0171(8) 0.0169(7) 0.0141(8) 0.0072(6) 0.0023(7) 0.0074(7)
C2A 0.0182(8) 0.0148(7) 0.0172(8) 0.0084(7) 0.0064(7) 0.0057(6)
C11A 0.0180(8) 0.0139(7) 0.0183(8) 0.0083(7) 0.0040(7) 0.0064(6)
C24A 0.0221(9) 0.0170(8) 0.0197(9) 0.0109(7) 0.0041(7) 0.0063(7)
C20A 0.0216(9) 0.0176(8) 0.0199(9) 0.0110(7) 0.0049(7) 0.0041(7)
C4A 0.0252(9) 0.0244(9) 0.0280(10) 0.0173(8) 0.0116(8) 0.0091(8)
C3A 0.0232(9) 0.0193(8) 0.0257(10) 0.0121(7) 0.0074(8) 0.0049(7)
C14A 0.0184(8) 0.0164(7) 0.0153(8) 0.0076(7) 0.0034(7) 0.0043(6)
C16A 0.0205(9) 0.0150(8) 0.0239(9) 0.0078(7) 0.0040(7) 0.0041(7)
C17A 0.0235(9) 0.0189(8) 0.0243(9) 0.0118(7) 0.0092(8) 0.0058(7)
C15A 0.0194(8) 0.0162(7) 0.0183(8) 0.0064(7) 0.0022(7) 0.0054(7)
C21A 0.0314(10) 0.0196(8) 0.0202(9) 0.0105(7) 0.0114(8) 0.0083(8)
C5A 0.0269(9) 0.0222(8) 0.0193(9) 0.0110(7) 0.0092(8) 0.0102(8)
C22A 0.0377(11) 0.0185(8) 0.0148(8) 0.0095(7) 0.0051(8) 0.0044(8)
C19A 0.0225(9) 0.0141(7) 0.0152(8) 0.0086(6) 0.0037(7) 0.0034(7)
C23A 0.0280(9) 0.0187(8) 0.0172(9) 0.0102(7) -0.0010(7) 0.0030(7)
C10A 0.0353(11) 0.0223(9) 0.0270(11) 0.0009(8) 0.0116(9) 0.0025(8)
S3 0.0226(2) 0.0185(2) 0.0283(2) 0.01488(19) 0.00812(19) 0.00539(17)
N3 0.0200(7) 0.0160(7) 0.0202(7) 0.0075(6) 0.0066(6) 0.0021(6)
C13B 0.0192(8) 0.0147(7) 0.0148(8) 0.0066(6) 0.0078(7) 0.0044(6)
C9B 0.0178(8) 0.0158(7) 0.0146(8) 0.0060(6) 0.0084(7) 0.0035(7)
C7B 0.0218(8) 0.0155(8) 0.0197(8) 0.0081(7) 0.0112(7) 0.0073(7)
C8B 0.0176(8) 0.0142(7) 0.0173(8) 0.0071(7) 0.0091(7) 0.0041(6)
C24B 0.0253(9) 0.0183(8) 0.0139(8) 0.0079(7) 0.0057(7) 0.0058(7)
C12B 0.0185(8) 0.0159(8) 0.0158(8) 0.0083(7) 0.0075(7) 0.0044(7)
C4B 0.0195(9) 0.0282(9) 0.0168(8) 0.0102(8) 0.0035(7) 0.0024(7)
C2B 0.0157(8) 0.0180(7) 0.0135(8) 0.0093(6) 0.0045(7) 0.0027(6)
C6B 0.0197(8) 0.0174(8) 0.0158(8) 0.0068(7) 0.0084(7) 0.0028(7)
C18B 0.0200(8) 0.0176(8) 0.0158(8) 0.0080(7) 0.0042(7) 0.0014(7)
C1B 0.0181(8) 0.0171(8) 0.0159(8) 0.0065(7) 0.0066(7) 0.0034(7)
C14B 0.0203(8) 0.0160(8) 0.0172(8) 0.0089(7) 0.0076(7) 0.0056(7)
C11B 0.0186(8) 0.0165(8) 0.0157(8) 0.0090(7) 0.0083(7) 0.0042(7)
C16B 0.0240(9) 0.0231(8) 0.0229(9) 0.0161(8) 0.0105(8) 0.0090(7)
C20B 0.0224(9) 0.0184(8) 0.0153(8) 0.0083(7) 0.0042(7) 0.0040(7)
C23B 0.0346(10) 0.0161(8) 0.0158(8) 0.0065(7) 0.0080(8) 0.0098(7)
C17B 0.0207(9) 0.0245(9) 0.0187(9) 0.0127(7) 0.0050(7) 0.0044(7)
C3B 0.0223(9) 0.0255(9) 0.0196(9) 0.0128(8) 0.0054(7) 0.0062(7)
C15B 0.0221(9) 0.0171(8) 0.0196(9) 0.0108(7) 0.0093(7) 0.0052(7)
C5B 0.0228(9) 0.0195(8) 0.0187(9) 0.0077(7) 0.0057(7) 0.0001(7)
C22B 0.0343(10) 0.0144(8) 0.0144(8) 0.0060(7) 0.0026(8) 0.0000(7)
C21B 0.0231(9) 0.0201(8) 0.0184(9) 0.0097(7) 0.0022(7) -0.0018(7)
C10B 0.0280(10) 0.0260(10) 0.0493(13) 0.0260(10) 0.0059(10) 0.0012(8)
C19B 0.0227(9) 0.0153(7) 0.0133(8) 0.0075(6) 0.0026(7) 0.0030(7)

loop_
_atom_type_symbol
_atom_type_description
_atom_type_scat_dispersion_real
_atom_type_scat_dispersion_imag
_atom_type_scat_source
C C 0.0033 0.0016 'International Tables Vol C Tables 4.2.6.8 and 6.1.1.4'
H H 0.0000 0.0000 'International Tables Vol C Tables 4.2.6.8 and 6.1.1.4'
N N 0.0061 0.0033 'International Tables Vol C Tables 4.2.6.8 and 6.1.1.4'
S S 0.1246 0.1234 'International Tables Vol C Tables 4.2.6.8 and 6.1.1.4'

loop_
_geom_angle_atom_site_label_1
_geom_angle_atom_site_label_2
_geom_angle_atom_site_label_3
_geom_angle
C7 S1 C10 101.06(10)
C14 C13 C12 118.95(16)
C14 C13 C19 117.38(16)
C12 C13 C19 123.57(16)
C8 C9 C14 119.47(17)
C8 C9 C1 120.24(16)
C14 C9 C1 120.28(17)
C7 N1 C6 119.41(15)
N1 C6 C1 121.87(17)
N1 C6 C5 118.06(16)
C1 C6 C5 119.95(17)
C6 C1 C2 117.87(16)
C6 C1 C9 117.80(17)
C2 C1 C9 124.33(16)
C3 C2 C1 121.98(17)
C3 C2 H2A 119.0
C1 C2 H2A 119.0
C18 C12 C11 119.08(17)
C18 C12 C13 121.31(16)
C11 C12 C13 119.57(16)
C9 C8 C11 118.70(16)
C9 C8 C7 115.16(16)
C11 C8 C7 126.11(16)
C13 C14 C9 123.24(17)
C13 C14 H14A 118.4
C9 C14 H14A 118.4
C17 C18 C12 121.25(17)
C17 C18 H18A 119.4
C12 C18 H18A 119.4
C2 C3 C4 119.46(18)
C2 C3 H3A 120.3
C4 C3 H3A 120.3
N1 C7 C8 124.54(17)
N1 C7 S1 114.09(13)
C8 C7 S1 121.12(14)
C15 C11 C12 117.14(16)
C15 C11 C8 123.36(16)
C12 C11 C8 119.40(16)
C5 C4 C3 120.54(18)
C5 C4 H4A 119.7
C3 C4 H4A 119.7
C15 C16 C17 120.54(18)
C15 C16 H16A 119.7
C17 C16 H16A 119.7
C21 C20 C19 120.59(18)
C21 C20 H20A 119.7
C19 C20 H20A 119.7
C23 C24 C19 120.60(18)
C23 C24 H24A 119.7
C19 C24 H24A 119.7
C4 C5 C6 120.15(17)
C4 C5 H5A 119.9
C6 C5 H5A 119.9
C16 C15 C11 121.93(17)
C16 C15 H15A 119.0
C11 C15 H15A 119.0
C18 C17 C16 119.60(18)
C18 C17 H17A 120.2
C16 C17 H17A 120.2
C22 C21 C20 120.36(18)
C22 C21 H21A 119.8
C20 C21 H21A 119.8
C24 C23 C22 120.41(18)
C24 C23 H23A 119.8
C22 C23 H23A 119.8
C21 C22 C23 119.46(17)
C21 C22 H22A 120.3
C23 C22 H22A 120.3
C24 C19 C20 118.57(16)
C24 C19 C13 119.42(16)
C20 C19 C13 121.75(16)
S1 C10 H10A 109.5
S1 C10 H10B 109.5
H10A C10 H10B 109.5
S1 C10 H10C 109.5
H10A C10 H10C 109.5
H10B C10 H10C 109.5
C7A S2 C10A 101.15(10)
C14A C13A C12A 119.23(16)
C14A C13A C19A 117.39(15)
C12A C13A C19A 123.28(16)
C7A N2 C6A 119.58(16)
C8A C9A C14A 119.61(17)
C8A C9A C1A 120.27(16)
C14A C9A C1A 120.11(16)
C6A C1A C2A 117.82(17)
C6A C1A C9A 117.76(16)
C2A C1A C9A 124.41(17)
C18A C12A C11A 119.19(16)
C18A C12A C13A 121.46(16)
C11A C12A C13A 119.31(16)
C17A C18A C12A 121.56(17)
C17A C18A H18B 119.2
C12A C18A H18B 119.2
N2 C7A C8A 124.50(16)
N2 C7A S2 113.99(14)
C8A C7A S2 121.25(14)
N2 C6A C1A 121.63(17)
N2 C6A C5A 118.12(17)
C1A C6A C5A 120.14(17)
C9A C8A C11A 118.56(16)
C9A C8A C7A 115.29(17)
C11A C8A C7A 126.13(16)
C3A C2A C1A 121.96(17)
C3A C2A H2AA 119.0
C1A C2A H2AA 119.0
C15A C11A C12A 116.94(17)
C15A C11A C8A 123.40(16)
C12A C11A C8A 119.58(15)
C23A C24A C19A 120.50(18)
C23A C24A H24B 119.8
C19A C24A H24B 119.8
C19A C20A C21A 120.43(17)
C19A C20A H20B 119.8
C21A C20A H20B 119.8
C5A C4A C3A 120.71(18)
C5A C4A H4AA 119.6
C3A C4A H4AA 119.6
C2A C3A C4A 119.41(17)
C2A C3A H3AA 120.3
C4A C3A H3AA 120.3
C13A C14A C9A 123.02(16)
C13A C14A H14B 118.5
C9A C14A H14B 118.5
C15A C16A C17A 120.44(17)
C15A C16A H16B 119.8
C17A C16A H16B 119.8
C18A C17A C16A 119.33(18)
C18A C17A H17B 120.3
C16A C17A H17B 120.3
C16A C15A C11A 122.09(17)
C16A C15A H15B 119.0
C11A C15A H15B 119.0
C22A C21A C20A 120.51(19)
C22A C21A H21B 119.7
C20A C21A H21B 119.7
C4A C5A C6A 119.90(18)
C4A C5A H5AA 120.1
C6A C5A H5AA 120.1
C23A C22A C21A 119.69(18)
C23A C22A H22B 120.2
C21A C22A H22B 120.2
C20A C19A C24A 118.59(17)
C20A C19A C13A 121.84(16)
C24A C19A C13A 119.28(17)
C22A C23A C24A 120.26(18)
C22A C23A H23B 119.9
C24A C23A H23B 119.9
S2 C10A H10D 109.5
S2 C10A H10E 109.5
H10D C10A H10E 109.5
S2 C10A H10F 109.5
H10D C10A H10F 109.5
H10E C10A H10F 109.5
C7B S3 C10B 100.87(9)
C7B N3 C6B 119.63(15)
C14B C13B C12B 119.37(15)
C14B C13B C19B 117.30(16)
C12B C13B C19B 123.23(15)
C8B C9B C14B 119.36(16)
C8B C9B C1B 120.50(15)
C14B C9B C1B 120.14(16)
N3 C7B C8B 124.42(16)
N3 C7B S3 114.16(13)
C8B C7B S3 121.11(14)
C9B C8B C11B 118.97(15)
C9B C8B C7B 115.17(16)
C11B C8B C7B 125.85(16)
C23B C24B C19B 120.60(18)
C23B C24B H24C 119.7
C19B C24B H24C 119.7
C18B C12B C11B 119.19(16)
C18B C12B C13B 121.48(15)
C11B C12B C13B 119.30(15)
C5B C4B C3B 120.67(17)
C5B C4B H4BA 119.7
C3B C4B H4BA 119.7
C3B C2B C1B 122.13(16)
C3B C2B H2BA 118.9
C1B C2B H2BA 118.9
N3 C6B C1B 121.71(16)
N3 C6B C5B 118.07(15)
C1B C6B C5B 120.08(17)
C17B C18B C12B 121.41(16)
C17B C18B H18C 119.3
C12B C18B H18C 119.3
C6B C1B C2B 117.76(16)
C6B C1B C9B 117.66(16)
C2B C1B C9B 124.56(15)
C13B C14B C9B 123.01(16)
C13B C14B H14C 118.5
C9B C14B H14C 118.5
C15B C11B C12B 117.02(16)
C15B C11B C8B 123.63(15)
C12B C11B C8B 119.27(16)
C15B C16B C17B 120.49(17)
C15B C16B H16C 119.8
C17B C16B H16C 119.8
C21B C20B C19B 120.58(18)
C21B C20B H20C 119.7
C19B C20B H20C 119.7
C22B C23B C24B 120.24(19)
C22B C23B H23C 119.9
C24B C23B H23C 119.9
C18B C17B C16B 119.34(17)
C18B C17B H17C 120.3
C16B C17B H17C 120.3
C2B C3B C4B 119.32(17)
C2B C3B H3BA 120.3
C4B C3B H3BA 120.3
C16B C15B C11B 122.08(16)
C16B C15B H15C 119.0
C11B C15B H15C 119.0
C4B C5B C6B 120.00(17)
C4B C5B H5BA 120.0
C6B C5B H5BA 120.0
C21B C22B C23B 119.69(16)
C21B C22B H22C 120.2
C23B C22B H22C 120.2
C22B C21B C20B 120.35(18)
C22B C21B H21C 119.8
C20B C21B H21C 119.8
S3 C10B H10G 109.5
S3 C10B H10H 109.5
H10G C10B H10H 109.5
S3 C10B H10I 109.5
H10G C10B H10I 109.5
H10H C10B H10I 109.5
C24B C19B C20B 118.54(16)
C24B C19B C13B 119.38(16)
C20B C19B C13B 121.80(17)

loop_
_geom_bond_atom_site_label_1
_geom_bond_atom_site_label_2
_geom_bond_distance
S1 C7 1.785(2)
S1 C10 1.801(2)
C13 C14 1.362(3)
C13 C12 1.441(3)
C13 C19 1.487(2)
C9 C8 1.406(3)
C9 C14 1.418(2)
C9 C1 1.443(3)
N1 C7 1.304(2)
N1 C6 1.377(2)
C6 C1 1.405(2)
C6 C5 1.419(3)
C1 C2 1.412(3)
C2 C3 1.375(3)
C2 H2A 0.9500
C12 C18 1.418(3)
C12 C11 1.429(2)
C8 C11 1.454(3)
C8 C7 1.457(2)
C14 H14A 0.9500
C18 C17 1.373(3)
C18 H18A 0.9500
C3 C4 1.399(3)
C3 H3A 0.9500
C11 C15 1.415(3)
C4 C5 1.374(3)
C4 H4A 0.9500
C16 C15 1.373(3)
C16 C17 1.392(3)
C16 H16A 0.9500
C20 C21 1.391(3)
C20 C19 1.399(3)
C20 H20A 0.9500
C24 C23 1.387(3)
C24 C19 1.399(3)
C24 H24A 0.9500
C5 H5A 0.9500
C15 H15A 0.9500
C17 H17A 0.9500
C21 C22 1.387(3)
C21 H21A 0.9500
C23 C22 1.391(3)
C23 H23A 0.9500
C22 H22A 0.9500
C10 H10A 0.9800
C10 H10B 0.9800
C10 H10C 0.9800
S2 C7A 1.785(2)
S2 C10A 1.793(2)
C13A C14A 1.359(3)
C13A C12A 1.442(2)
C13A C19A 1.492(2)
N2 C7A 1.303(2)
N2 C6A 1.380(2)
C9A C8A 1.408(2)
C9A C14A 1.421(3)
C9A C1A 1.442(3)
C1A C6A 1.411(3)
C1A C2A 1.411(2)
C12A C18A 1.411(3)
C12A C11A 1.433(3)
C18A C17A 1.375(3)
C18A H18B 0.9500
C7A C8A 1.456(3)
C6A C5A 1.412(3)
C8A C11A 1.451(3)
C2A C3A 1.372(3)
C2A H2AA 0.9500
C11A C15A 1.418(2)
C24A C23A 1.392(3)
C24A C19A 1.407(2)
C24A H24B 0.9500
C20A C19A 1.393(3)
C20A C21A 1.394(3)
C20A H20B 0.9500
C4A C5A 1.378(3)
C4A C3A 1.401(3)
C4A H4AA 0.9500
C3A H3AA 0.9500
C14A H14B 0.9500
C16A C15A 1.370(3)
C16A C17A 1.400(3)
C16A H16B 0.9500
C17A H17B 0.9500
C15A H15B 0.9500
C21A C22A 1.386(3)
C21A H21B 0.9500
C5A H5AA 0.9500
C22A C23A 1.385(3)
C22A H22B 0.9500
C23A H23B 0.9500
C10A H10D 0.9800
C10A H10E 0.9800
C10A H10F 0.9800
S3 C7B 1.7797(19)
S3 C10B 1.801(2)
N3 C7B 1.306(2)
N3 C6B 1.378(2)
C13B C14B 1.364(2)
C13B C12B 1.439(2)
C13B C19B 1.490(2)
C9B C8B 1.403(2)
C9B C14B 1.421(2)
C9B C1B 1.448(2)
C7B C8B 1.462(2)
C8B C11B 1.456(2)
C24B C23B 1.393(2)
C24B C19B 1.397(3)
C24B H24C 0.9500
C12B C18B 1.417(2)
C12B C11B 1.433(2)
C4B C5B 1.376(3)
C4B C3B 1.401(3)
C4B H4BA 0.9500
C2B C3B 1.374(2)
C2B C1B 1.410(2)
C2B H2BA 0.9500
C6B C1B 1.409(2)
C6B C5B 1.416(3)
C18B C17B 1.373(3)
C18B H18C 0.9500
C14B H14C 0.9500
C11B C15B 1.413(2)
C16B C15B 1.374(3)
C16B C17B 1.400(3)
C16B H16C 0.9500
C20B C21B 1.392(2)
C20B C19B 1.399(3)
C20B H20C 0.9500
C23B C22B 1.387(3)
C23B H23C 0.9500
C17B H17C 0.9500
C3B H3BA 0.9500
C15B H15C 0.9500
C5B H5BA 0.9500
C22B C21B 1.383(3)
C22B H22C 0.9500
C21B H21C 0.9500
C10B H10G 0.9800
C10B H10H 0.9800
C10B H10I 0.9800

loop_
_geom_torsion_atom_site_label_1
_geom_torsion_atom_site_label_2
_geom_torsion_atom_site_label_3
_geom_torsion_atom_site_label_4
_geom_torsion
C7 N1 C6 C1 -5.0(2)
C7 N1 C6 C5 178.98(16)
N1 C6 C1 C2 -175.56(15)
C5 C6 C1 C2 0.4(2)
N1 C6 C1 C9 5.1(2)
C5 C6 C1 C9 -178.89(15)
C8 C9 C1 C6 2.7(2)
C14 C9 C1 C6 -178.66(15)
C8 C9 C1 C2 -176.56(16)
C14 C9 C1 C2 2.1(2)
C6 C1 C2 C3 1.4(2)
C9 C1 C2 C3 -179.32(16)
C14 C13 C12 C18 177.58(16)
C19 C13 C12 C18 1.3(2)
C14 C13 C12 C11 -0.3(2)
C19 C13 C12 C11 -176.61(15)
C14 C9 C8 C11 -6.7(2)
C1 C9 C8 C11 171.98(15)
C14 C9 C8 C7 171.65(15)
C1 C9 C8 C7 -9.7(2)
C12 C13 C14 C9 3.6(2)
C19 C13 C14 C9 -179.82(15)
C8 C9 C14 C13 -0.1(3)
C1 C9 C14 C13 -178.73(15)
C11 C12 C18 C17 5.8(3)
C13 C12 C18 C17 -172.09(16)
C1 C2 C3 C4 -1.8(3)
C6 N1 C7 C8 -3.2(3)
C6 N1 C7 S1 171.10(12)
C9 C8 C7 N1 10.4(2)
C11 C8 C7 N1 -171.39(16)
C9 C8 C7 S1 -163.46(12)
C11 C8 C7 S1 14.7(2)
C10 S1 C7 N1 -2.28(16)
C10 S1 C7 C8 172.20(15)
C18 C12 C11 C15 -7.8(2)
C13 C12 C11 C15 170.17(15)
C18 C12 C11 C8 175.70(15)
C13 C12 C11 C8 -6.4(2)
C9 C8 C11 C15 -166.48(16)
C7 C8 C11 C15 15.4(3)
C9 C8 C11 C12 9.8(2)
C7 C8 C11 C12 -168.30(15)
C2 C3 C4 C5 0.3(3)
C3 C4 C5 C6 1.5(3)
N1 C6 C5 C4 174.26(16)
C1 C6 C5 C4 -1.8(3)
C17 C16 C15 C11 1.3(3)
C12 C11 C15 C16 4.4(2)
C8 C11 C15 C16 -179.21(16)
C12 C18 C17 C16 -0.1(3)
C15 C16 C17 C18 -3.5(3)
C19 C20 C21 C22 0.6(3)
C19 C24 C23 C22 0.4(3)
C20 C21 C22 C23 0.3(3)
C24 C23 C22 C21 -0.8(3)
C23 C24 C19 C20 0.5(2)
C23 C24 C19 C13 -173.72(16)
C21 C20 C19 C24 -1.0(3)
C21 C20 C19 C13 173.10(16)
C14 C13 C19 C24 50.3(2)
C12 C13 C19 C24 -133.38(18)
C14 C13 C19 C20 -123.76(19)
C12 C13 C19 C20 52.6(2)
C8A C9A C1A C6A -2.5(2)
C14A C9A C1A C6A 178.68(16)
C8A C9A C1A C2A 176.33(16)
C14A C9A C1A C2A -2.5(3)
C14A C13A C12A C18A -177.65(17)
C19A C13A C12A C18A -1.3(3)
C14A C13A C12A C11A 0.2(2)
C19A C13A C12A C11A 176.50(16)
C11A C12A C18A C17A -5.8(3)
C13A C12A C18A C17A 172.04(17)
C6A N2 C7A C8A 3.1(3)
C6A N2 C7A S2 -171.13(13)
C10A S2 C7A N2 2.14(16)
C10A S2 C7A C8A -172.31(15)
C7A N2 C6A C1A 5.1(3)
C7A N2 C6A C5A -178.79(17)
C2A C1A C6A N2 175.82(16)
C9A C1A C6A N2 -5.3(3)
C2A C1A C6A C5A -0.2(3)
C9A C1A C6A C5A 178.64(16)
C14A C9A C8A C11A 6.8(2)
C1A C9A C8A C11A -172.01(15)
C14A C9A C8A C7A -171.61(15)
C1A C9A C8A C7A 9.5(2)
N2 C7A C8A C9A -10.3(3)
S2 C7A C8A C9A 163.49(13)
N2 C7A C8A C11A 171.34(17)
S2 C7A C8A C11A -14.8(2)
C6A C1A C2A C3A -1.9(3)
C9A C1A C2A C3A 179.34(17)
C18A C12A C11A C15A 7.7(2)
C13A C12A C11A C15A -170.21(16)
C18A C12A C11A C8A -175.53(16)
C13A C12A C11A C8A 6.6(2)
C9A C8A C11A C15A 166.53(16)
C7A C8A C11A C15A -15.2(3)
C9A C8A C11A C12A -10.1(2)
C7A C8A C11A C12A 168.21(16)
C1A C2A C3A C4A 2.4(3)
C5A C4A C3A C2A -0.9(3)
C12A C13A C14A C9A -3.6(3)
C19A C13A C14A C9A 179.90(16)
C8A C9A C14A C13A 0.0(3)
C1A C9A C14A C13A 178.82(16)
C12A C18A C17A C16A 0.1(3)
C15A C16A C17A C18A 3.5(3)
C17A C16A C15A C11A -1.3(3)
C12A C11A C15A C16A -4.3(3)
C8A C11A C15A C16A 179.05(16)
C19A C20A C21A C22A -0.5(3)
C3A C4A C5A C6A -1.2(3)
N2 C6A C5A C4A -174.46(17)
C1A C6A C5A C4A 1.7(3)
C20A C21A C22A C23A -0.4(3)
C21A C20A C19A C24A 0.9(3)
C21A C20A C19A C13A -172.91(16)
C23A C24A C19A C20A -0.4(2)
C23A C24A C19A C13A 173.51(16)
C14A C13A C19A C20A 123.72(19)
C12A C13A C19A C20A -52.7(2)
C14A C13A C19A C24A -50.0(2)
C12A C13A C19A C24A 133.58(18)
C21A C22A C23A C24A 0.8(3)
C19A C24A C23A C22A -0.4(3)
C6B N3 C7B C8B -2.5(3)
C6B N3 C7B S3 171.13(13)
C10B S3 C7B N3 -1.94(17)
C10B S3 C7B C8B 171.97(16)
C14B C9B C8B C11B -7.2(3)
C1B C9B C8B C11B 172.05(16)
C14B C9B C8B C7B 171.76(16)
C1B C9B C8B C7B -9.0(2)
N3 C7B C8B C9B 9.7(3)
S3 C7B C8B C9B -163.57(14)
N3 C7B C8B C11B -171.44(17)
S3 C7B C8B C11B 15.3(3)
C14B C13B C12B C18B 177.66(17)
C19B C13B C12B C18B 1.4(3)
C14B C13B C12B C11B -0.4(3)
C19B C13B C12B C11B -176.66(17)
C7B N3 C6B C1B -5.4(3)
C7B N3 C6B C5B 178.86(17)
C11B C12B C18B C17B 6.0(3)
C13B C12B C18B C17B -172.06(17)
N3 C6B C1B C2B -175.67(17)
C5B C6B C1B C2B -0.1(3)
N3 C6B C1B C9B 5.6(3)
C5B C6B C1B C9B -178.78(17)
C3B C2B C1B C6B 1.9(3)
C3B C2B C1B C9B -179.51(18)
C8B C9B C1B C6B 2.1(3)
C14B C9B C1B C6B -178.68(17)
C8B C9B C1B C2B -176.54(17)
C14B C9B C1B C2B 2.7(3)
C12B C13B C14B C9B 3.6(3)
C19B C13B C14B C9B -179.92(17)
C8B C9B C14B C13B 0.3(3)
C1B C9B C14B C13B -178.96(17)
C18B C12B C11B C15B -7.7(3)
C13B C12B C11B C15B 170.42(16)
C18B C12B C11B C8B 175.48(16)
C13B C12B C11B C8B -6.4(3)
C9B C8B C11B C15B -166.39(17)
C7B C8B C11B C15B 14.8(3)
C9B C8B C11B C12B 10.2(3)
C7B C8B C11B C12B -168.63(17)
C19B C24B C23B C22B 0.6(3)
C12B C18B C17B C16B -0.1(3)
C15B C16B C17B C18B -3.9(3)
C1B C2B C3B C4B -2.2(3)
C5B C4B C3B C2B 0.6(3)
C17B C16B C15B C11B 1.9(3)
C12B C11B C15B C16B 3.9(3)
C8B C11B C15B C16B -179.45(17)
C3B C4B C5B C6B 1.1(3)
N3 C6B C5B C4B 174.36(18)
C1B C6B C5B C4B -1.4(3)
C24B C23B C22B C21B -0.8(3)
C23B C22B C21B C20B 0.2(3)
C19B C20B C21B C22B 0.7(3)
C23B C24B C19B C20B 0.3(3)
C23B C24B C19B C13B -173.59(16)
C21B C20B C19B C24B -0.9(3)
C21B C20B C19B C13B 172.82(16)
C14B C13B C19B C24B 50.0(2)
C12B C13B C19B C24B -133.67(18)
C14B C13B C19B C20B -123.68(19)
C12B C13B C19B C20B 52.6(3)

loop_
_platon_squeeze_void_nr
_platon_squeeze_void_average_x
_platon_squeeze_void_average_y
_platon_squeeze_void_average_z
_platon_squeeze_void_volume
_platon_squeeze_void_count_electrons
1 -0.015 0.000 0.000 235.5 33.8
